data_1547200
loop_
_publ_author_name
'Roy, Biswajit'
'Halder, Sudipta'
'Guha, Abhishek'
'Bandyopadhyay, Subhajit'

_publ_section_title
;
 Highly Selective Sub-ppm Naked-Eye Detection of Hydrazine with
 Conjugated-1,3-Diketo Probes: Imaging Hydrazine in Drosophila Larvae.
;
_journal_issue 19
_journal_name_full 'Analytical chemistry'
_journal_page_first 10625
_journal_page_last 10636
_journal_paper_doi 10.1021/acs.analchem.7b03503
_journal_volume 89
_journal_year 2017
_chemical_formula_moiety 'C20 H16 O2'
_chemical_formula_sum 'C20 H16 O2'
_chemical_formula_weight 288.32
_chemical_name_systematic
;
 ? 
;
_space_group_crystal_system orthorhombic
_space_group_IT_number 33
_space_group_name_Hall 'P -2ac -2n'
_space_group_name_H-M_alt 'P n 21 a'
_symmetry_space_group_name_Hall 'P -2ac -2n'
_symmetry_space_group_name_H-M 'P n 21 a'
_atom_sites_solution_hydrogens geom
_atom_sites_solution_primary iterative
_audit_creation_date 2017-04-06
_audit_creation_method
;
Olex2 1.2
(compiled 2017.03.28 svn.r3405 for OlexSys, GUI svn.r5335)
;
_cell_angle_alpha 90
_cell_angle_beta 90
_cell_angle_gamma 90
_cell_formula_units_Z 8
_cell_length_a 17.5147(11)
_cell_length_b 33.238(2)
_cell_length_c 5.0184(5)
_cell_measurement_reflns_used 2790
_cell_measurement_temperature 100.00(10)
_cell_measurement_theta_max 27.7700
_cell_measurement_theta_min 2.4440
_cell_volume 2921.5(4)
_computing_cell_refinement
;
CrysAlisPro, Agilent Technologies,
Version 1.171.37.33c (release 11-04-2014 CrysAlis171 .NET)
(compiled Apr 11 2014,15:12:41)
;
_computing_data_collection
;
CrysAlisPro, Agilent Technologies,
Version 1.171.37.33c (release 11-04-2014 CrysAlis171 .NET)
(compiled Apr 11 2014,15:12:41)
;
_computing_data_reduction
;
CrysAlisPro, Agilent Technologies,
Version 1.171.37.33c (release 11-04-2014 CrysAlis171 .NET)
(compiled Apr 11 2014,15:12:41)
;
_computing_molecular_graphics 'Olex2 (Dolomanov et al., 2009)'
_computing_publication_material 'Olex2 (Dolomanov et al., 2009)'
_computing_structure_refinement 'ShelXL (Sheldrick, 2015)'
_computing_structure_solution
;
Superflip (Palatinus & Chapuis, 2007;Palatinus & van der Lee, 2008;
Palatinus et al., 2012)
;
_diffrn_ambient_environment N~2~
_diffrn_ambient_temperature 100.00(10)
_diffrn_detector 'CCD plate'
_diffrn_detector_area_resol_mean 7.9580
_diffrn_detector_type Eos
_diffrn_measured_fraction_theta_full 1.000
_diffrn_measured_fraction_theta_max 0.889
_diffrn_measurement_details
;
#__ type_ start__ end____ width___ exp.time_
  1 omega   36.00   85.00   1.0000  130.0000
omega____ theta____ kappa____ phi______ frames
    -       27.5074  178.0000 -150.0000 49

#__ type_ start__ end____ width___ exp.time_
  2 omega  -48.00   72.00   1.0000  130.0000
omega____ theta____ kappa____ phi______ frames
    -       27.5074   19.0000  -60.0000 120
;
_diffrn_measurement_device 'four-circle diffractometer'
_diffrn_measurement_device_type 'SuperNova, Dual, Cu at zero, Eos'
_diffrn_measurement_method '\w scans'
_diffrn_orient_matrix_UB_11 -0.0401823000
_diffrn_orient_matrix_UB_12 -0.0004315000
_diffrn_orient_matrix_UB_13 0.0172631000
_diffrn_orient_matrix_UB_21 0.0033706000
_diffrn_orient_matrix_UB_22 0.0134153000
_diffrn_orient_matrix_UB_23 0.1094491000
_diffrn_orient_matrix_UB_31 -0.0037448000
_diffrn_orient_matrix_UB_32 0.0165791000
_diffrn_orient_matrix_UB_33 -0.0878505000
_diffrn_radiation_monochromator mirror
_diffrn_radiation_probe x-ray
_diffrn_radiation_type MoK\a
_diffrn_radiation_wavelength 0.71073
_diffrn_reflns_av_R_equivalents 0.0265
_diffrn_reflns_av_unetI/netI 0.0511
_diffrn_reflns_Laue_measured_fraction_full 1.000
_diffrn_reflns_Laue_measured_fraction_max 0.889
_diffrn_reflns_limit_h_max 18
_diffrn_reflns_limit_h_min -22
_diffrn_reflns_limit_k_max 42
_diffrn_reflns_limit_k_min -32
_diffrn_reflns_limit_l_max 6
_diffrn_reflns_limit_l_min -3
_diffrn_reflns_number 6907
_diffrn_reflns_point_group_measured_fraction_full 0.802
_diffrn_reflns_point_group_measured_fraction_max 0.687
_diffrn_reflns_theta_full 25.242
_diffrn_reflns_theta_max 28.308
_diffrn_reflns_theta_min 2.326
_diffrn_source 'SuperNova (Mo) X-ray Source'
_exptl_absorpt_coefficient_mu 0.084
_exptl_absorpt_correction_T_max 1.00000
_exptl_absorpt_correction_T_min 0.79474
_exptl_absorpt_correction_type multi-scan
_exptl_absorpt_process_details
;
CrysAlisPro, Agilent Technologies,
Version 1.171.37.33c (release 11-04-2014 CrysAlis171 .NET)
(compiled Apr 11 2014,15:12:41)
Empirical absorption correction using spherical harmonics,
 implemented in SCALE3 ABSPACK scaling algorithm.
;
_exptl_crystal_colour 'clear brownish yellow'
_exptl_crystal_colour_lustre clear
_exptl_crystal_colour_modifier brownish
_exptl_crystal_colour_primary yellow
_exptl_crystal_density_diffrn 1.311
_exptl_crystal_density_method 'not measured'
_exptl_crystal_description block
_exptl_crystal_F_000 1216
_exptl_crystal_size_max 0.2489
_exptl_crystal_size_mid 0.2358
_exptl_crystal_size_min 0.1589
_refine_diff_density_max 0.371
_refine_diff_density_min -0.403
_refine_diff_density_rms 0.087
_refine_ls_abs_structure_details
;
 Flack x determined using 1287 quotients [(I+)-(I-)]/[(I+)+(I-)]
 (Parsons, Flack and Wagner, Acta Cryst. B69 (2013) 249-259).
;
_refine_ls_abs_structure_Flack 0.06(10)
_refine_ls_extinction_method none
_refine_ls_goodness_of_fit_ref 1.113
_refine_ls_hydrogen_treatment constr
_refine_ls_matrix_type full
_refine_ls_number_parameters 401
_refine_ls_number_reflns 4997
_refine_ls_number_restraints 1
_refine_ls_restrained_S_all 1.113
_refine_ls_R_factor_all 0.0575
_refine_ls_R_factor_gt 0.0499
_refine_ls_shift/su_max 0.001
_refine_ls_shift/su_mean 0.000
_refine_ls_structure_factor_coef Fsqd
_refine_ls_weighting_details 'w=1/[\s^2^(Fo^2^)+(0.0556P)^2^] where P=(Fo^2^+2Fc^2^)/3'
_refine_ls_weighting_scheme calc
_refine_ls_wR_factor_gt 0.1159
_refine_ls_wR_factor_ref 0.1217
_reflns_Friedel_coverage 0.518
_reflns_Friedel_fraction_full 0.596
_reflns_Friedel_fraction_max 0.477
_reflns_number_gt 4395
_reflns_number_total 4997
_reflns_threshold_expression 'I > 2\s(I)'
_cod_data_source_file ac7b03503_si_003.cif
_cod_data_source_block br-40a
_cod_depositor_comments
;
Adding full bibliography for 1547198--1547200.cif.

2019-01-19
Z value and formula fixed to values more according to usual
chemical conventions.                 miguel
;
_cod_original_formula_sum 'C40 H32 O4'
_cod_original_formula_weight 576.65
_cod_original_formula_moiety '2(C20 H16 O2)'
_cod_original_formula_units_Z 4
_cod_database_code 1547200
_shelx_shelxl_version_number 2014/7
_chemical_oxdiff_formula 'C20 H16 O2'
_shelx_space_group_comment
;
The symmetry employed for this shelxl refinement is uniquely defined
by the following loop, which should always be used as a source of
symmetry information in preference to the above space-group names.
They are only intended as comments.
;
_reflns_odcompleteness_completeness 99.86
_reflns_odcompleteness_iscentric 1
_reflns_odcompleteness_theta 26.32
_olex2_refinement_description
;
1. Fixed Uiso
 At 1.2 times of:
  All C(H) groups
 At 1.5 times of:
  All C(H,H,H) groups
2.a Aromatic/amide H refined with riding coordinates:
 C15(H15), C7(H8), C4(H5), C2(H3), C12(H13), C27(H30), C23(H34), C35(H37),
 C29(H28), C25(H32), C10(H11), C3(H4), C11(H12), C22(H35), C5(H6), C30(H27),
 C24(H33), C9(H10), C32(H25), C31(H26)
2.b Idealised Me refined as rotating group:
 C20(H22A,H22B,H22C), C18(H21A,H21B,H21C), C40(H43A,H43B,H43C), C38(H44A,H44B,
 H44C)
;
_olex2_date_sample_data_collection 2014-11-26
_olex2_submission_special_instructions 'No special instructions were received'

loop_
_space_group_symop_operation_xyz
'x, y, z'
'x+1/2, y, -z+1/2'
'-x+1/2, y+1/2, z+1/2'
'-x, y+1/2, -z'

loop_
_atom_site_label
_atom_site_type_symbol
_atom_site_fract_x
_atom_site_fract_y
_atom_site_fract_z
_atom_site_U_iso_or_equiv
_atom_site_adp_type
_atom_site_occupancy
_atom_site_site_symmetry_order
_atom_site_calc_flag
_atom_site_refinement_flags_posn
O18 O -0.78000(14) -0.28060(8) -0.4134(5) 0.0246(6) Uani 1 1 d .
O40 O -0.48595(15) -0.62433(8) -0.6116(5) 0.0286(6) Uani 1 1 d .
O42 O -0.51703(14) -0.70195(8) -0.1182(6) 0.0310(6) Uani 1 1 d .
O20 O -0.74847(15) -0.20133(7) -0.8916(6) 0.0298(6) Uani 1 1 d .
C17 C -0.78203(19) -0.27346(10) -0.6507(7) 0.0197(7) Uani 1 1 d .
C1 C -0.65180(18) -0.33258(10) -0.6585(7) 0.0184(7) Uani 1 1 d .
C14 C -0.59357(18) -0.33878(11) -0.4671(7) 0.0198(7) Uani 1 1 d .
C15 C -0.65305(19) -0.29438(10) -0.8096(7) 0.0203(7) Uani 1 1 d .
H15 H -0.6105 -0.2886 -0.9138 0.024 Uiso 1 1 calc R
C23 C -0.61092(19) -0.57041(10) -0.3609(7) 0.0194(7) Uani 1 1 d .
C31 C -0.55558(19) -0.50476(10) -0.4729(7) 0.0206(8) Uani 1 1 d .
C16 C -0.70980(19) -0.26720(10) -0.8107(7) 0.0187(7) Uani 1 1 d .
C19 C -0.7049(2) -0.22832(11) -0.9563(7) 0.0235(8) Uani 1 1 d .
C8 C -0.6497(2) -0.40351(10) -0.3516(7) 0.0223(8) Uani 1 1 d .
H8 H -0.6495 -0.4267 -0.2482 0.027 Uiso 1 1 calc R
C7 C -0.70653(19) -0.39837(10) -0.5419(7) 0.0201(8) Uani 1 1 d .
C2 C -0.70773(19) -0.36246(10) -0.7022(7) 0.0182(7) Uani 1 1 d .
C9 C -0.59305(19) -0.37476(10) -0.3120(7) 0.0205(7) Uani 1 1 d .
C5 C -0.81913(19) -0.42287(12) -0.7716(8) 0.0266(9) Uani 1 1 d .
H5 H -0.8571 -0.4422 -0.7920 0.032 Uiso 1 1 calc R
C24 C -0.67019(19) -0.56405(10) -0.5452(7) 0.0190(7) Uani 1 1 d .
C3 C -0.76472(19) -0.35957(11) -0.9048(7) 0.0217(8) Uani 1 1 d .
H3 H -0.7650 -0.3373 -1.0173 0.026 Uiso 1 1 calc R
C39 C -0.4832(2) -0.63173(10) -0.3742(7) 0.0215(8) Uani 1 1 d .
C13 C -0.53429(19) -0.30985(11) -0.4220(7) 0.0232(8) Uani 1 1 d .
H13 H -0.5333 -0.2863 -0.5215 0.028 Uiso 1 1 calc R
C41 C -0.56228(19) -0.67500(11) -0.0652(7) 0.0232(8) Uani 1 1 d .
C22 C -0.85658(18) -0.27136(12) -0.8011(8) 0.0253(8) Uani 1 1 d .
H22A H -0.8893 -0.2518 -0.7192 0.038 Uiso 1 1 calc GR
H22B H -0.8810 -0.2972 -0.7972 0.038 Uiso 1 1 calc GR
H22C H -0.8469 -0.2638 -0.9826 0.038 Uiso 1 1 calc GR
C36 C -0.55452(19) -0.54079(10) -0.3148(7) 0.0188(7) Uani 1 1 d .
C30 C -0.61283(19) -0.49949(10) -0.6633(7) 0.0222(8) Uani 1 1 d .
H30 H -0.6126 -0.4763 -0.7671 0.027 Uiso 1 1 calc R
C29 C -0.67018(19) -0.52775(10) -0.7027(7) 0.0203(7) Uani 1 1 d .
C34 C -0.44319(19) -0.51521(11) -0.0806(7) 0.0239(8) Uani 1 1 d .
H34 H -0.4058 -0.5184 0.0492 0.029 Uiso 1 1 calc R
C38 C -0.55548(19) -0.63642(10) -0.2121(7) 0.0192(7) Uani 1 1 d .
C37 C -0.61069(19) -0.60856(10) -0.2102(7) 0.0202(7) Uani 1 1 d .
H37 H -0.6530 -0.6137 -0.1037 0.024 Uiso 1 1 calc R
C28 C -0.7295(2) -0.52209(11) -0.8938(7) 0.0260(8) Uani 1 1 d .
H28 H -0.7290 -0.4992 -1.0003 0.031 Uiso 1 1 calc R
C32 C -0.4980(2) -0.47515(11) -0.4294(7) 0.0247(8) Uani 1 1 d .
H32 H -0.4978 -0.4520 -0.5331 0.030 Uiso 1 1 calc R
C11 C -0.4791(2) -0.35197(12) -0.0796(7) 0.0266(8) Uani 1 1 d .
H11 H -0.4411 -0.3560 0.0472 0.032 Uiso 1 1 calc R
C4 C -0.8187(2) -0.38870(11) -0.9370(7) 0.0241(8) Uani 1 1 d .
H4 H -0.8555 -0.3860 -1.0693 0.029 Uiso 1 1 calc R
C12 C -0.47912(19) -0.31653(13) -0.2343(8) 0.0264(8) Uani 1 1 d .
H12 H -0.4410 -0.2974 -0.2083 0.032 Uiso 1 1 calc R
C35 C -0.4965(2) -0.54435(11) -0.1144(7) 0.0217(8) Uani 1 1 d .
H35 H -0.4954 -0.5670 -0.0059 0.026 Uiso 1 1 calc R
C6 C -0.7646(2) -0.42791(11) -0.5827(7) 0.0249(8) Uani 1 1 d .
H6 H -0.7650 -0.4510 -0.4780 0.030 Uiso 1 1 calc R
C27 C -0.7863(2) -0.54924(12) -0.9238(7) 0.0276(9) Uani 1 1 d .
H27 H -0.8248 -0.5448 -1.0481 0.033 Uiso 1 1 calc R
C33 C -0.4436(2) -0.48008(11) -0.2399(8) 0.0261(9) Uani 1 1 d .
H33 H -0.4067 -0.4604 -0.2146 0.031 Uiso 1 1 calc R
C21 C -0.6468(2) -0.22282(11) -1.1724(7) 0.0268(8) Uani 1 1 d .
H21A H -0.5967 -0.2220 -1.0955 0.040 Uiso 1 1 calc GR
H21B H -0.6566 -0.1981 -1.2648 0.040 Uiso 1 1 calc GR
H21C H -0.6500 -0.2449 -1.2955 0.040 Uiso 1 1 calc GR
C10 C -0.5342(2) -0.38021(11) -0.1149(7) 0.0246(8) Uani 1 1 d .
H10 H -0.5340 -0.4033 -0.0105 0.029 Uiso 1 1 calc R
C25 C -0.7306(2) -0.59177(11) -0.5853(7) 0.0238(8) Uani 1 1 d .
H25 H -0.7317 -0.6154 -0.4866 0.029 Uiso 1 1 calc R
C26 C -0.78711(19) -0.58449(12) -0.7653(8) 0.0275(9) Uani 1 1 d .
H26 H -0.8267 -0.6029 -0.7843 0.033 Uiso 1 1 calc R
C43 C -0.6253(2) -0.68068(11) 0.1326(8) 0.0312(9) Uani 1 1 d .
H43A H -0.6180 -0.7057 0.2253 0.047 Uiso 1 1 calc GR
H43B H -0.6734 -0.6811 0.0413 0.047 Uiso 1 1 calc GR
H43C H -0.6248 -0.6589 0.2582 0.047 Uiso 1 1 calc GR
C44 C -0.40842(19) -0.63613(11) -0.2313(8) 0.0250(8) Uani 1 1 d .
H44A H -0.3800 -0.6115 -0.2462 0.037 Uiso 1 1 calc GR
H44B H -0.3798 -0.6577 -0.3096 0.037 Uiso 1 1 calc GR
H44C H -0.4177 -0.6419 -0.0467 0.037 Uiso 1 1 calc GR

loop_
_atom_site_aniso_label
_atom_site_aniso_U_11
_atom_site_aniso_U_22
_atom_site_aniso_U_33
_atom_site_aniso_U_23
_atom_site_aniso_U_13
_atom_site_aniso_U_12
O18 0.0262(12) 0.0278(14) 0.0199(13) 0.0017(11) 0.0008(11) 0.0003(10)
O40 0.0336(14) 0.0322(14) 0.0201(13) 0.0016(12) 0.0023(12) -0.0004(11)
O42 0.0297(13) 0.0215(13) 0.0417(18) 0.0020(12) -0.0074(13) -0.0016(12)
O20 0.0348(14) 0.0196(13) 0.0351(17) 0.0022(11) 0.0034(12) 0.0022(11)
C17 0.0238(16) 0.0129(17) 0.0224(19) -0.0010(14) 0.0004(15) 0.0030(13)
C1 0.0180(16) 0.0204(17) 0.0170(17) -0.0014(14) 0.0041(14) 0.0051(13)
C14 0.0179(16) 0.0237(18) 0.0179(17) -0.0057(15) 0.0035(14) 0.0022(14)
C15 0.0187(16) 0.0261(18) 0.0160(16) -0.0008(15) 0.0000(14) -0.0057(13)
C23 0.0220(17) 0.0193(18) 0.0169(17) -0.0016(14) 0.0025(15) 0.0012(13)
C31 0.0213(17) 0.0199(18) 0.0207(18) -0.0042(15) 0.0050(15) 0.0035(14)
C16 0.0213(15) 0.0193(17) 0.0155(16) -0.0038(14) -0.0033(15) -0.0043(14)
C19 0.0272(18) 0.0231(19) 0.0201(19) 0.0000(16) -0.0040(16) -0.0049(15)
C8 0.0271(18) 0.0197(18) 0.0202(19) 0.0007(15) 0.0026(16) 0.0034(14)
C7 0.0195(17) 0.0188(18) 0.0221(18) -0.0038(14) 0.0027(15) 0.0043(13)
C2 0.0185(15) 0.0180(17) 0.0182(17) -0.0033(14) 0.0043(15) 0.0025(13)
C9 0.0187(16) 0.0229(19) 0.0198(17) -0.0052(16) 0.0000(15) 0.0076(13)
C5 0.0231(17) 0.027(2) 0.030(2) -0.0059(17) 0.0011(18) -0.0023(14)
C24 0.0194(16) 0.0192(17) 0.0184(17) -0.0019(14) 0.0017(14) 0.0010(13)
C3 0.0221(17) 0.0199(18) 0.0230(19) -0.0037(15) 0.0010(16) 0.0040(14)
C39 0.0284(18) 0.0127(17) 0.0233(19) -0.0007(14) 0.0020(16) -0.0018(14)
C13 0.0230(17) 0.0270(19) 0.0196(19) 0.0001(15) 0.0035(15) 0.0018(15)
C41 0.0234(18) 0.0214(18) 0.0248(19) 0.0007(16) -0.0076(16) -0.0063(15)
C22 0.0203(16) 0.029(2) 0.0260(18) -0.0012(17) 0.0017(16) 0.0009(15)
C36 0.0186(16) 0.0200(18) 0.0179(16) -0.0031(15) 0.0038(14) 0.0036(13)
C30 0.0243(18) 0.0194(17) 0.0230(18) 0.0028(16) 0.0049(15) 0.0059(14)
C29 0.0222(16) 0.0179(18) 0.0207(18) -0.0016(15) 0.0036(15) 0.0029(14)
C34 0.0197(16) 0.0262(19) 0.026(2) -0.0080(16) -0.0010(15) 0.0003(14)
C38 0.0230(15) 0.0200(17) 0.0146(16) 0.0003(14) -0.0031(14) -0.0032(13)
C37 0.0206(16) 0.0228(18) 0.0172(17) 0.0000(15) -0.0003(15) -0.0042(13)
C28 0.0282(18) 0.027(2) 0.023(2) -0.0007(16) -0.0006(16) 0.0074(15)
C32 0.0236(17) 0.0225(18) 0.028(2) -0.0005(16) 0.0044(17) -0.0004(14)
C11 0.0219(18) 0.037(2) 0.0212(19) -0.0079(17) -0.0024(15) 0.0043(16)
C4 0.0216(18) 0.029(2) 0.0216(19) -0.0060(16) -0.0035(15) 0.0031(15)
C12 0.0216(16) 0.036(2) 0.021(2) -0.0056(16) -0.0008(17) -0.0029(15)
C35 0.0236(17) 0.0214(18) 0.0202(18) -0.0026(15) 0.0002(15) 0.0032(14)
C6 0.0289(18) 0.0165(17) 0.029(2) -0.0011(16) 0.0031(18) -0.0011(15)
C27 0.0252(18) 0.032(2) 0.025(2) -0.0008(17) -0.0074(16) 0.0058(16)
C33 0.0230(17) 0.024(2) 0.032(2) -0.0080(16) 0.0025(18) -0.0026(14)
C21 0.0295(18) 0.0267(19) 0.0242(19) 0.0036(17) -0.0001(16) -0.0071(15)
C10 0.0247(18) 0.028(2) 0.0209(18) -0.0023(16) -0.0028(16) 0.0066(15)
C25 0.0236(17) 0.025(2) 0.023(2) -0.0002(16) 0.0021(16) -0.0023(15)
C26 0.0229(16) 0.032(2) 0.028(2) -0.0032(17) 0.0003(17) -0.0041(15)
C43 0.038(2) 0.028(2) 0.027(2) 0.0063(17) -0.0007(18) -0.0094(17)
C44 0.0271(17) 0.0207(18) 0.0271(19) 0.0004(16) -0.0005(17) -0.0007(14)

loop_
_atom_type_symbol
_atom_type_description
_atom_type_scat_dispersion_real
_atom_type_scat_dispersion_imag
_atom_type_scat_source
C C 0.0033 0.0016 'International Tables Vol C Tables 4.2.6.8 and 6.1.1.4'
H H 0.0000 0.0000 'International Tables Vol C Tables 4.2.6.8 and 6.1.1.4'
O O 0.0106 0.0060 'International Tables Vol C Tables 4.2.6.8 and 6.1.1.4'

loop_
_geom_angle_atom_site_label_1
_geom_angle_atom_site_label_2
_geom_angle_atom_site_label_3
_geom_angle
O18 C17 C16 121.5(3)
O18 C17 C22 121.6(3)
C22 C17 C16 116.9(3)
C14 C1 C15 118.9(3)
C2 C1 C14 120.2(3)
C2 C1 C15 120.9(3)
C1 C14 C9 119.8(3)
C1 C14 C13 122.1(3)
C9 C14 C13 118.1(3)
C16 C15 C1 126.2(3)
C24 C23 C36 121.2(3)
C24 C23 C37 117.9(3)
C36 C23 C37 120.8(3)
C30 C31 C36 119.5(3)
C30 C31 C32 121.8(3)
C32 C31 C36 118.8(3)
C15 C16 C17 121.6(3)
C15 C16 C19 122.9(3)
C19 C16 C17 115.4(3)
O20 C19 C16 118.1(3)
O20 C19 C21 121.8(3)
C16 C19 C21 120.1(3)
C7 C8 C9 121.6(3)
C8 C7 C2 119.8(3)
C8 C7 C6 121.6(3)
C6 C7 C2 118.6(3)
C1 C2 C7 119.1(3)
C1 C2 C3 123.2(3)
C3 C2 C7 117.6(3)
C14 C9 C10 119.0(3)
C8 C9 C14 119.5(3)
C8 C9 C10 121.5(3)
C6 C5 C4 120.6(3)
C23 C24 C29 119.1(3)
C23 C24 C25 123.1(3)
C25 C24 C29 117.8(3)
C4 C3 C2 121.4(3)
O40 C39 C38 120.9(3)
O40 C39 C44 121.5(3)
C44 C39 C38 117.6(3)
C12 C13 C14 120.8(4)
O42 C41 C38 118.2(3)
O42 C41 C43 121.9(3)
C38 C41 C43 119.9(3)
C23 C36 C31 118.8(3)
C23 C36 C35 123.5(3)
C35 C36 C31 117.7(3)
C29 C30 C31 122.1(3)
C30 C29 C24 119.2(3)
C30 C29 C28 122.2(3)
C28 C29 C24 118.6(3)
C35 C34 C33 121.0(3)
C41 C38 C39 115.0(3)
C37 C38 C39 122.5(3)
C37 C38 C41 122.4(3)
C38 C37 C23 126.3(3)
C27 C28 C29 121.5(4)
C33 C32 C31 121.4(3)
C10 C11 C12 120.3(3)
C3 C4 C5 120.5(3)
C13 C12 C11 121.0(4)
C34 C35 C36 121.1(3)
C5 C6 C7 121.1(4)
C28 C27 C26 119.8(3)
C32 C33 C34 120.0(3)
C11 C10 C9 120.8(4)
C26 C25 C24 121.4(3)
C25 C26 C27 120.8(3)

loop_
_geom_bond_atom_site_label_1
_geom_bond_atom_site_label_2
_geom_bond_distance
O18 C17 1.215(4)
O40 C39 1.218(4)
O42 C41 1.225(4)
O20 C19 1.222(4)
C17 C16 1.513(5)
C17 C22 1.510(5)
C1 C14 1.416(5)
C1 C15 1.479(5)
C1 C2 1.412(5)
C14 C9 1.427(5)
C14 C13 1.433(5)
C15 C16 1.343(5)
C23 C24 1.406(5)
C23 C36 1.414(5)
C23 C37 1.476(4)
C31 C36 1.437(5)
C31 C30 1.396(5)
C31 C32 1.426(5)
C16 C19 1.487(5)
C19 C21 1.498(5)
C8 C7 1.390(5)
C8 C9 1.392(5)
C7 C2 1.440(5)
C7 C6 1.428(5)
C2 C3 1.428(5)
C9 C10 1.439(5)
C5 C4 1.407(6)
C5 C6 1.356(5)
C24 C29 1.442(5)
C24 C25 1.418(5)
C3 C4 1.363(5)
C39 C38 1.513(5)
C39 C44 1.500(5)
C13 C12 1.367(5)
C41 C38 1.484(5)
C41 C43 1.496(5)
C36 C35 1.435(5)
C30 C29 1.389(5)
C29 C28 1.426(5)
C34 C35 1.356(5)
C34 C33 1.415(5)
C38 C37 1.339(5)
C28 C27 1.352(5)
C32 C33 1.356(5)
C11 C12 1.411(6)
C11 C10 1.358(5)
C27 C26 1.416(6)
C25 C26 1.361(5)
